data_7128785
loop_
_publ_author_name
'Frogley, Benjamin J.'
'Hill, Anthony F.'
'Kirk, Ryan M.'

_publ_section_title
;
 Heterocyclic arsinocarbynes via tandem transmetallation.
;
_journal_issue 70
_journal_name_full 'Chemical communications (Cambridge, England)'
_journal_page_first 8770
_journal_page_last 8773
_journal_paper_doi 10.1039/d1cc03015a
_journal_volume 57
_journal_year 2021
_chemical_formula_moiety 'C30 H31 As B N7 O2 W'
_chemical_formula_sum 'C30 H31 As B N7 O2 W'
_chemical_formula_weight 791.20
_space_group_crystal_system triclinic
_space_group_IT_number 2
_space_group_name_Hall '-P 1'
_space_group_name_H-M_alt 'P -1'
_atom_sites_solution_hydrogens mixed
_atom_sites_solution_primary dual
_audit_creation_date 2021-03-04
_audit_creation_method
;
Olex2 1.3
(compiled 2020.11.12 svn.r5f609507 for OlexSys, GUI svn.r6272)
;
_audit_update_record
;
2021-03-11 deposited with the CCDC.	2021-07-27 downloaded from the CCDC.
;
_cell_angle_alpha 98.025(3)
_cell_angle_beta 95.841(2)
_cell_angle_gamma 115.100(3)
_cell_formula_units_Z 2
_cell_length_a 10.5457(3)
_cell_length_b 10.9949(3)
_cell_length_c 14.6439(4)
_cell_measurement_reflns_used 12616
_cell_measurement_temperature 150.00(10)
_cell_measurement_theta_max 73.6480
_cell_measurement_theta_min 5.9760
_cell_volume 1497.81(8)
_computing_cell_refinement 'CrysAlisPro 1.171.40.82a (Rigaku OD, 2020)'
_computing_data_collection 'CrysAlisPro 1.171.40.82a (Rigaku OD, 2020)'
_computing_data_reduction 'CrysAlisPro 1.171.40.82a (Rigaku OD, 2020)'
_computing_molecular_graphics 'Olex2 1.3 (Dolomanov et al., 2009)'
_computing_publication_material 'Olex2 1.3 (Dolomanov et al., 2009)'
_computing_structure_refinement 'ShelXL (Sheldrick, 2015)'
_computing_structure_solution 'ShelXT (Sheldrick, 2015)'
_diffrn_ambient_environment N~2~
_diffrn_ambient_temperature 150.00(10)
_diffrn_detector 'CCD plate'
_diffrn_detector_area_resol_mean 8.1297
_diffrn_detector_type EosS2
_diffrn_measured_fraction_theta_full 1.000
_diffrn_measured_fraction_theta_max 0.995
_diffrn_measurement_details
;
List of Runs (angles in degrees, time in seconds):

  # Type    Start    End  Width  t~exp~   \w     \q     \k     \f   Frames
#--------------------------------------------------------------------------
  1  \w    -41.00 -12.00   1.00    1.00    --  -36.95 125.00   0.00   29
  2  \w   -103.00 -49.00   1.00    1.00    --  -36.95 -38.00  60.00   54
  3  \w     27.00  76.00   1.00    1.00    --   36.95 -99.00  30.00   49
  4  \w     13.00  62.00   1.00    1.00    --   36.95 -99.00 150.00   49
  5  \w      8.00  35.00   1.00    1.00    --   36.95 -77.00 150.00   27
  6  \w    -31.00  55.00   1.00    1.00    --   36.95 -38.00 -90.00   86
  7  \w      4.00  34.00   1.00    1.00    --   36.95   0.00-120.00   30
  8  \w     32.00  65.00   1.00    1.00    --   36.95  57.00 120.00   33
  9  \w     10.00  38.00   1.00    1.00    --   36.95 -99.00-120.00   28
 10  \w     35.00  60.00   1.00    1.00    --   36.95-125.00  90.00   25
 11  \w      7.00  34.00   1.00    1.00    --   36.95 -99.00 -60.00   27
 12  \w     31.00 106.00   1.00    1.00    --   36.95  19.00  60.00   75
 13  \w    -11.00  27.00   1.00    1.00    --   36.95 -77.00-120.00   38
 14  \w    -28.00  31.00   1.00    1.00    --   36.95 -57.00-120.00   59
 15  \w    -20.00   5.00   1.00    1.00    --   36.95 -77.00 150.00   25
 16  \w     66.00  91.00   1.00    1.00    --   36.95   0.00-120.00   25
 17  \w     45.00  89.00   1.00    1.00    --   36.95-125.00   0.00   44
 18  \w     49.00  90.00   1.00    1.00    --   36.95-125.00 -90.00   41
 19  \w    132.00 177.00   1.00    1.50    --  111.00  50.00   0.00   45
 20  \w     74.00 109.00   1.00    1.50    --  111.00-111.00  30.00   35
 21  \w     62.00  88.00   1.00    1.50    --  111.00 -92.00 120.00   26
 22  \w    109.00 178.00   1.00    1.50    --  111.00  77.00 -60.00   69
 23  \w     96.00 177.00   1.00    1.50    --  111.00  50.00 -90.00   81
 24  \w     47.00  77.00   1.00    1.50    --  111.00 -77.00 -60.00   30
 25  \w     41.00 109.00   1.00    1.50    --  111.00-111.00-180.00   68
 26  \w     81.00 106.00   1.00    1.50    --  111.00 -92.00 -60.00   25
 27  \w     49.00  75.00   1.00    1.50    --  111.00-111.00 150.00   26
 28  \w     52.00  78.00   1.00    1.50    --  111.00 -50.00-180.00   26
 29  \w     61.00 109.00   1.00    1.50    --  111.00-111.00 120.00   48
 30  \w     50.00  77.00   1.00    1.50    --  111.00 -50.00 150.00   27
 31  \w    108.00 140.00   1.00    1.50    --  111.00  25.00  90.00   32
 32  \w     89.00 130.00   1.00    1.50    --  111.00 -25.00-180.00   41
 33  \w    121.00 166.00   1.00    1.50    --  111.00  38.00  60.00   45
 34  \w    143.00 168.00   1.00    1.50    --  111.00  50.00-180.00   25
 35  \w     98.00 134.00   1.00    1.50    --  111.00  50.00-180.00   36
 36  \w     42.00  70.00   1.00    1.50    --  111.00 -25.00-180.00   28
 37  \w     44.00  81.00   1.00    1.50    --  111.00 -50.00  30.00   37
 38  \w    117.00 143.00   1.00    1.50    --  111.00 -12.00-180.00   26
 39  \w     79.00 122.00   1.00    1.50    --  111.00 -50.00 -90.00   43
 40  \w    137.00 177.00   1.00    1.50    --  111.00  50.00 150.00   40
 41  \w     73.00  99.00   1.00    1.50    --  111.00 -77.00-180.00   26
 42  \w    113.00 138.00   1.00    1.50    --  111.00 -77.00-180.00   25
 43  \w     81.00 106.00   1.00    1.50    --  111.00 -92.00  90.00   25
 44  \w    104.00 146.00   1.00    1.50    --  111.00  12.00-120.00   42
 45  \w     73.00  98.00   1.00    1.50    --  111.00 -64.00   0.00   25
 46  \w     63.00 126.00   1.00    1.50    --  111.00 -38.00-120.00   63
 47  \w     83.00 109.00   1.00    1.50    --  111.00-111.00 -60.00   26
 48  \w     52.00  78.00   1.00    1.50    --  111.00-111.00 -60.00   26
 49  \w     44.00  70.00   1.00    1.50    --  111.00 -92.00  60.00   26
 50  \w     62.00 109.00   1.00    1.50    --  111.00-111.00-150.00   47
 51  \w     81.00 106.00   1.00    1.50    --  111.00-111.00-120.00   25
 52  \w     83.00 129.00   1.00    1.50    --  111.00 178.00 -30.00   46
 53  \w     77.00 106.00   1.00    1.50    --  111.00-111.00 -30.00   29
 54  \w     45.00 107.00   1.00    1.50    --  111.00-111.00  60.00   62
 55  \w     42.00  74.00   1.00    1.50    --  111.00-111.00-120.00   32
 56  \w    146.00 175.00   1.00    1.50    --  111.00  77.00 120.00   29
 57  \w     70.00 130.00   1.00    1.50    --  111.00 -64.00-180.00   60
 58  \w     43.00  68.00   1.00    1.50    --  111.00-111.00   0.00   25
 59  \w     92.00 117.00   1.00    1.50    --  111.00 -50.00-180.00   25
 60  \w     43.00  69.00   1.00    1.50    --  111.00 -50.00  60.00   26
 61  \w     53.00 133.00   1.00    1.50    --  111.00 -27.00 -24.25   80
 62  \w     61.00  93.00   1.00    1.50    --  111.00 -53.00  87.76   32
;
_diffrn_measurement_device 'four-circle diffractometer'
_diffrn_measurement_device_type 'SuperNova, Dual, Cu at home/near, EosS2'
_diffrn_measurement_method '\w scans'
_diffrn_orient_matrix_type 'CrysAlisPro convention (1999,Acta A55,543-557)'
_diffrn_orient_matrix_UB_11 0.1074598000
_diffrn_orient_matrix_UB_12 -0.0009328000
_diffrn_orient_matrix_UB_13 0.0791415000
_diffrn_orient_matrix_UB_21 -0.1162919000
_diffrn_orient_matrix_UB_22 -0.0444122000
_diffrn_orient_matrix_UB_23 0.0608820000
_diffrn_orient_matrix_UB_31 -0.0426507000
_diffrn_orient_matrix_UB_32 -0.1516413000
_diffrn_orient_matrix_UB_33 -0.0411495000
_diffrn_radiation_monochromator mirror
_diffrn_radiation_probe x-ray
_diffrn_radiation_type CuK\a
_diffrn_radiation_wavelength 1.54184
_diffrn_reflns_av_R_equivalents 0.0254
_diffrn_reflns_av_unetI/netI 0.0248
_diffrn_reflns_Laue_measured_fraction_full 1.000
_diffrn_reflns_Laue_measured_fraction_max 0.995
_diffrn_reflns_limit_h_max 13
_diffrn_reflns_limit_h_min -13
_diffrn_reflns_limit_k_max 9
_diffrn_reflns_limit_k_min -13
_diffrn_reflns_limit_l_max 18
_diffrn_reflns_limit_l_min -18
_diffrn_reflns_number 17489
_diffrn_reflns_point_group_measured_fraction_full 1.000
_diffrn_reflns_point_group_measured_fraction_max 0.995
_diffrn_reflns_theta_full 67.684
_diffrn_reflns_theta_max 73.857
_diffrn_reflns_theta_min 4.535
_diffrn_source 'micro-focus sealed X-ray tube'
_diffrn_source_type 'SuperNova (Cu) X-ray Source'
_exptl_absorpt_coefficient_mu 8.702
_exptl_absorpt_correction_T_max 1.00000
_exptl_absorpt_correction_T_min 0.76170
_exptl_absorpt_correction_type multi-scan
_exptl_absorpt_process_details
;
CrysAlisPro 1.171.40.82a (Rigaku Oxford Diffraction, 2020)
Empirical absorption correction using spherical harmonics,
implemented in SCALE3 ABSPACK scaling algorithm.
;
_exptl_crystal_colour yellow
_exptl_crystal_colour_primary yellow
_exptl_crystal_density_diffrn 1.754
_exptl_crystal_description block
_exptl_crystal_F_000 776
_exptl_crystal_size_max 0.242
_exptl_crystal_size_mid 0.071
_exptl_crystal_size_min 0.061
_refine_diff_density_max 1.337
_refine_diff_density_min -1.261
_refine_diff_density_rms 0.100
_refine_ls_extinction_method none
_refine_ls_goodness_of_fit_ref 1.060
_refine_ls_hydrogen_treatment mixed
_refine_ls_matrix_type full
_refine_ls_number_parameters 393
_refine_ls_number_reflns 6058
_refine_ls_number_restraints 0
_refine_ls_restrained_S_all 1.060
_refine_ls_R_factor_all 0.0265
_refine_ls_R_factor_gt 0.0261
_refine_ls_shift/su_max 0.002
_refine_ls_shift/su_mean 0.000
_refine_ls_structure_factor_coef Fsqd
_refine_ls_weighting_details 'w=1/[\s^2^(Fo^2^)+(0.0364P)^2^+2.6647P] where P=(Fo^2^+2Fc^2^)/3'
_refine_ls_weighting_scheme calc
_refine_ls_wR_factor_gt 0.0699
_refine_ls_wR_factor_ref 0.0703
_reflns_Friedel_coverage 0.000
_reflns_number_gt 5925
_reflns_number_total 6058
_reflns_threshold_expression 'I > 2\s(I)'
_cod_data_source_file d1cc03015a2.cif
_cod_data_source_block Compound_2
_cod_depositor_comments 'Adding full bibliography for 7128785--7128788.cif.'
_cod_database_code 7128785
_shelx_shelxl_version_number 2016/6
_chemical_oxdiff_formula 'C30 H31 As B N7 O2 W'
_shelx_space_group_comment
;
The symmetry employed for this shelxl refinement is uniquely defined
by the following loop, which should always be used as a source of
symmetry information in preference to the above space-group names.
They are only intended as comments.
;
_reflns_odcompleteness_completeness 98.66
_reflns_odcompleteness_iscentric 1
_reflns_odcompleteness_theta 74.33
_olex2_refinement_description
;
1.a Aromatic/amide H refined with riding coordinates:
 C28(H28), C23(H23), C14(H14), C18(H18), C11(H11), C5(H5), C8(H8), C13(H13),
 C12(H12), C7(H7A), C6(H6)
1.b Idealised Me refined as rotating group:
 C26(H26A,H26B,H26C), C16(H16A,H16B,H16C), C21(H21A,H21B,H21C), C30(H30A,H30B,
 H30C), C25(H25A,H25B,H25C), C20(H20A,H20B,H20C)
;
_ins_header
;
TITL BF131A2_scale in P1 
REM P1 (#1 in standard setting)
CELL 1.54184  10.545661  10.994886  14.643908  98.0248  95.8410 115.1002
ZERR    2.00   0.000322   0.000345   0.000450   0.0026   0.0025   0.0030
LATT -1
SFAC C H B N O As W
UNIT 60.00 62.00 2.00 14.00 4.00 2.00 2.00
TREF
HKLF 4
END
;
_olex2_submission_special_instructions 'No special instructions were received'
_oxdiff_exptl_absorpt_empirical_details
;
Empirical correction (ABSPACK) includes:
- Absorption correction using spherical harmonics
- Frame scaling
;
_oxdiff_exptl_absorpt_empirical_full_max 1.351
_oxdiff_exptl_absorpt_empirical_full_min 0.808

loop_
_space_group_symop_operation_xyz
'x, y, z'
'-x, -y, -z'

loop_
_atom_site_label
_atom_site_type_symbol
_atom_site_fract_x
_atom_site_fract_y
_atom_site_fract_z
_atom_site_U_iso_or_equiv
_atom_site_adp_type
_atom_site_occupancy
_atom_site_site_symmetry_order
_atom_site_calc_flag
_atom_site_refinement_flags_posn
_atom_site_refinement_flags_adp
_atom_site_refinement_flags_occupancy
_atom_site_disorder_assembly
_atom_site_disorder_group
W1 W 0.58285(2) 0.73132(2) 0.28666(2) 0.02312(6) Uani 1 1 d . . . . .
As1 As 0.19460(4) 0.62458(4) 0.20899(3) 0.03315(9) Uani 1 1 d . . . . .
N6 N 0.7051(3) 0.6792(3) 0.47439(18) 0.0238(5) Uani 1 1 d . . . . .
N5 N 0.6090(3) 0.7197(3) 0.43655(18) 0.0237(5) Uani 1 1 d . . . . .
N4 N 0.7373(3) 0.5500(3) 0.3318(2) 0.0264(5) Uani 1 1 d . . . . .
O2 O 0.5861(4) 0.7585(3) 0.07678(19) 0.0502(7) Uani 1 1 d . . . . .
N2 N 0.8970(3) 0.8033(3) 0.3853(2) 0.0270(6) Uani 1 1 d . . . . .
N3 N 0.6283(3) 0.5504(3) 0.27241(19) 0.0249(5) Uani 1 1 d . . . . .
O1 O 0.5765(4) 1.0165(3) 0.3124(2) 0.0543(8) Uani 1 1 d . . . . .
N7 N 0.2581(4) 0.6425(3) -0.0008(2) 0.0406(7) Uani 1 1 d . . . . .
C1 C 0.3911(4) 0.6617(3) 0.2514(2) 0.0284(7) Uani 1 1 d . . . . .
N1 N 0.8272(3) 0.8444(3) 0.3214(2) 0.0282(6) Uani 1 1 d . . . . .
C3 C 0.5872(4) 0.7465(4) 0.1532(2) 0.0325(7) Uani 1 1 d . . . . .
C28 C 0.5757(4) 0.6904(4) 0.5812(2) 0.0316(7) Uani 1 1 d . . . . .
H28 H 0.538611 0.686089 0.636313 0.038 Uiso 1 1 calc R . . . .
C2 C 0.5789(4) 0.9125(4) 0.3063(3) 0.0353(8) Uani 1 1 d . . . . .
C27 C 0.5313(4) 0.7285(3) 0.5019(2) 0.0282(7) Uani 1 1 d . . . . .
C24 C 0.7477(4) 0.4317(3) 0.3057(3) 0.0317(7) Uani 1 1 d . . . . .
C29 C 0.6852(4) 0.6602(3) 0.5621(2) 0.0294(7) Uani 1 1 d . . . . .
C23 C 0.6424(4) 0.3549(3) 0.2288(3) 0.0334(7) Uani 1 1 d . . . . .
H23 H 0.623099 0.268398 0.196107 0.040 Uiso 1 1 calc R . . . .
C14 C 0.0759(4) 0.3460(4) 0.1076(3) 0.0434(9) Uani 1 1 d . . . . .
H14 H 0.040746 0.326691 0.162326 0.052 Uiso 1 1 calc R . . . .
C26 C 0.4178(4) 0.7743(4) 0.4867(3) 0.0380(8) Uani 1 1 d . . . . .
H26A H 0.457088 0.862214 0.469310 0.057 Uiso 1 1 calc GR . . . .
H26B H 0.380857 0.781146 0.543402 0.057 Uiso 1 1 calc GR . . . .
H26C H 0.342514 0.708866 0.437454 0.057 Uiso 1 1 calc GR . . . .
C9 C 0.2685(4) 0.7629(4) 0.0518(3) 0.0362(8) Uani 1 1 d . . . . .
C19 C 1.0361(4) 0.8927(4) 0.4071(3) 0.0335(7) Uani 1 1 d . . . . .
C18 C 1.0576(4) 0.9942(4) 0.3556(3) 0.0384(8) Uani 1 1 d . . . . .
H18 H 1.143309 1.069716 0.356286 0.046 Uiso 1 1 calc R . . . .
C22 C 0.5703(4) 0.4317(3) 0.2094(2) 0.0301(7) Uani 1 1 d . . . . .
C4 C 0.2379(4) 0.7733(4) 0.1417(3) 0.0327(7) Uani 1 1 d . . . . .
C17 C 0.9262(4) 0.9609(3) 0.3027(3) 0.0333(7) Uani 1 1 d . . . . .
C16 C 0.8917(5) 1.0360(4) 0.2349(3) 0.0453(10) Uani 1 1 d . . . . .
H16A H 0.821234 0.971401 0.182935 0.068 Uiso 1 1 calc GR . . . .
H16B H 0.976259 1.090598 0.212547 0.068 Uiso 1 1 calc GR . . . .
H16C H 0.855499 1.094499 0.265295 0.068 Uiso 1 1 calc GR . . . .
C11 C 0.1619(4) 0.3983(4) -0.0598(3) 0.0408(8) Uani 1 1 d . . . . .
H11 H 0.188541 0.415410 -0.117060 0.049 Uiso 1 1 calc R . . . .
C15 C 0.1476(4) 0.4804(4) 0.1000(3) 0.0348(7) Uani 1 1 d . . . . .
C5 C 0.2465(4) 0.8971(4) 0.1888(3) 0.0410(8) Uani 1 1 d . . . . .
H5 H 0.224775 0.903264 0.248748 0.049 Uiso 1 1 calc R . . . .
C10 C 0.1897(4) 0.5102(4) 0.0148(3) 0.0358(8) Uani 1 1 d . . . . .
C8 C 0.3115(5) 0.8796(4) 0.0112(3) 0.0454(9) Uani 1 1 d . . . . .
H8 H 0.333515 0.874384 -0.048688 0.054 Uiso 1 1 calc R . . . .
C21 C 0.4502(5) 0.3984(4) 0.1332(3) 0.0409(9) Uani 1 1 d . . . . .
H21A H 0.377778 0.415760 0.158749 0.061 Uiso 1 1 calc GR . . . .
H21B H 0.411455 0.303467 0.103452 0.061 Uiso 1 1 calc GR . . . .
H21C H 0.483432 0.454486 0.087835 0.061 Uiso 1 1 calc GR . . . .
B1 B 0.8167(4) 0.6675(4) 0.4183(3) 0.0271(7) Uani 1 1 d . . . . .
C30 C 0.7736(4) 0.6159(4) 0.6226(3) 0.0412(9) Uani 1 1 d . . . . .
H30A H 0.769308 0.531672 0.590234 0.062 Uiso 1 1 calc GR . . . .
H30B H 0.737886 0.602204 0.679900 0.062 Uiso 1 1 calc GR . . . .
H30C H 0.870549 0.685421 0.636427 0.062 Uiso 1 1 calc GR . . . .
C13 C 0.0540(5) 0.2374(4) 0.0360(4) 0.0518(11) Uani 1 1 d . . . . .
H13 H 0.011718 0.147225 0.044100 0.062 Uiso 1 1 calc R . . . .
C25 C 0.8582(4) 0.4012(4) 0.3550(3) 0.0424(9) Uani 1 1 d . . . . .
H25A H 0.949961 0.460066 0.342946 0.064 Uiso 1 1 calc GR . . . .
H25B H 0.837324 0.307191 0.332616 0.064 Uiso 1 1 calc GR . . . .
H25C H 0.858589 0.416632 0.421219 0.064 Uiso 1 1 calc GR . . . .
C12 C 0.0970(5) 0.2679(5) -0.0472(4) 0.0522(11) Uani 1 1 d . . . . .
H12 H 0.080850 0.196453 -0.096164 0.063 Uiso 1 1 calc R . . . .
C20 C 1.1411(4) 0.8789(4) 0.4753(3) 0.0467(10) Uani 1 1 d . . . . .
H20A H 1.108705 0.871988 0.534213 0.070 Uiso 1 1 calc GR . . . .
H20B H 1.231472 0.957916 0.484062 0.070 Uiso 1 1 calc GR . . . .
H20C H 1.150831 0.797928 0.451828 0.070 Uiso 1 1 calc GR . . . .
C7 C 0.3213(5) 1.0005(5) 0.0585(4) 0.0530(11) Uani 1 1 d . . . . .
H7A H 0.351376 1.076907 0.030955 0.064 Uiso 1 1 calc R . . . .
C6 C 0.2867(5) 1.0102(4) 0.1476(3) 0.0494(10) Uani 1 1 d . . . . .
H6 H 0.290659 1.091743 0.178925 0.059 Uiso 1 1 calc R . . . .
H1 H 0.882(4) 0.637(4) 0.462(3) 0.029(10) Uiso 1 1 d . . . . .
H7 H 0.283(5) 0.645(5) -0.058(4) 0.050(14) Uiso 1 1 d . . . . .

loop_
_atom_site_aniso_label
_atom_site_aniso_U_11
_atom_site_aniso_U_22
_atom_site_aniso_U_33
_atom_site_aniso_U_23
_atom_site_aniso_U_13
_atom_site_aniso_U_12
W1 0.02786(9) 0.02317(8) 0.01898(8) 0.00420(5) 0.00353(5) 0.01215(6)
As1 0.0313(2) 0.0374(2) 0.0326(2) 0.01230(16) 0.00708(15) 0.01522(16)
N6 0.0246(13) 0.0259(12) 0.0201(12) 0.0049(10) 0.0022(10) 0.0108(10)
N5 0.0263(13) 0.0281(13) 0.0188(12) 0.0067(10) 0.0053(10) 0.0131(11)
N4 0.0294(14) 0.0255(13) 0.0288(14) 0.0074(11) 0.0087(11) 0.0152(11)
O2 0.063(2) 0.0605(18) 0.0260(14) 0.0161(13) 0.0103(13) 0.0234(16)
N2 0.0240(13) 0.0270(13) 0.0302(14) 0.0053(11) 0.0070(11) 0.0112(11)
N3 0.0306(14) 0.0234(12) 0.0232(13) 0.0047(10) 0.0066(11) 0.0138(11)
O1 0.071(2) 0.0330(15) 0.0592(19) -0.0002(13) -0.0044(16) 0.0301(15)
N7 0.051(2) 0.0370(17) 0.0351(17) 0.0094(13) 0.0162(15) 0.0185(15)
C1 0.0346(18) 0.0273(15) 0.0245(15) 0.0054(12) 0.0052(13) 0.0149(14)
N1 0.0283(14) 0.0244(13) 0.0295(14) 0.0056(11) 0.0082(11) 0.0088(11)
C3 0.0375(19) 0.0290(16) 0.0298(18) 0.0085(13) 0.0080(14) 0.0127(14)
C28 0.0309(17) 0.0340(17) 0.0222(15) 0.0047(13) 0.0075(13) 0.0070(14)
C2 0.0390(19) 0.0333(18) 0.0299(17) 0.0030(14) -0.0013(14) 0.0152(15)
C27 0.0265(16) 0.0303(16) 0.0233(15) 0.0007(12) 0.0057(12) 0.0096(13)
C24 0.0371(18) 0.0290(16) 0.0382(18) 0.0131(14) 0.0187(15) 0.0188(14)
C29 0.0304(17) 0.0268(15) 0.0236(15) 0.0064(12) 0.0005(13) 0.0065(13)
C23 0.046(2) 0.0254(16) 0.0323(17) 0.0065(13) 0.0159(15) 0.0172(15)
C14 0.037(2) 0.039(2) 0.040(2) 0.0066(16) -0.0006(16) 0.0053(16)
C26 0.0349(19) 0.047(2) 0.0355(19) 0.0014(16) 0.0101(15) 0.0230(17)
C9 0.0362(19) 0.0367(18) 0.0369(19) 0.0115(15) 0.0084(15) 0.0158(15)
C19 0.0271(17) 0.0322(17) 0.0411(19) 0.0002(14) 0.0104(14) 0.0142(14)
C18 0.0317(18) 0.0256(16) 0.053(2) 0.0026(15) 0.0204(17) 0.0070(14)
C22 0.0387(18) 0.0272(16) 0.0241(15) 0.0047(12) 0.0106(14) 0.0134(14)
C4 0.0334(18) 0.0337(17) 0.0332(18) 0.0090(14) 0.0060(14) 0.0162(14)
C17 0.0397(19) 0.0228(15) 0.0361(18) 0.0053(13) 0.0157(15) 0.0108(14)
C16 0.057(3) 0.0287(18) 0.048(2) 0.0147(16) 0.0190(19) 0.0122(17)
C11 0.035(2) 0.045(2) 0.042(2) 0.0104(17) 0.0059(16) 0.0172(17)
C15 0.0295(17) 0.0371(18) 0.0360(19) 0.0090(15) 0.0000(14) 0.0141(15)
C5 0.044(2) 0.043(2) 0.040(2) 0.0085(17) 0.0070(17) 0.0240(18)
C10 0.0314(18) 0.0372(18) 0.0385(19) 0.0088(15) 0.0038(15) 0.0152(15)
C8 0.052(2) 0.043(2) 0.041(2) 0.0175(17) 0.0130(18) 0.0178(19)
C21 0.054(2) 0.0331(18) 0.0291(18) -0.0032(14) -0.0026(16) 0.0182(17)
B1 0.0264(17) 0.0279(17) 0.0287(18) 0.0075(14) 0.0054(14) 0.0130(14)
C30 0.045(2) 0.045(2) 0.0324(19) 0.0181(16) 0.0008(16) 0.0169(17)
C13 0.043(2) 0.034(2) 0.064(3) 0.0086(19) -0.002(2) 0.0066(17)
C25 0.043(2) 0.041(2) 0.058(3) 0.0152(18) 0.0158(19) 0.0290(18)
C12 0.044(2) 0.041(2) 0.061(3) -0.006(2) -0.006(2) 0.0172(19)
C20 0.0246(18) 0.047(2) 0.062(3) 0.0001(19) 0.0000(17) 0.0152(16)
C7 0.060(3) 0.037(2) 0.057(3) 0.0208(19) 0.011(2) 0.015(2)
C6 0.059(3) 0.034(2) 0.057(3) 0.0076(18) 0.010(2) 0.0232(19)

loop_
_atom_type_symbol
_atom_type_description
_atom_type_scat_dispersion_real
_atom_type_scat_dispersion_imag
_atom_type_scat_source
C C 0.0181 0.0091 'International Tables Vol C Tables 4.2.6.8 and 6.1.1.4'
H H 0.0000 0.0000 'International Tables Vol C Tables 4.2.6.8 and 6.1.1.4'
B B 0.0090 0.0039 'International Tables Vol C Tables 4.2.6.8 and 6.1.1.4'
N N 0.0311 0.0180 'International Tables Vol C Tables 4.2.6.8 and 6.1.1.4'
O O 0.0492 0.0322 'International Tables Vol C Tables 4.2.6.8 and 6.1.1.4'
As As -0.9300 1.0051 'International Tables Vol C Tables 4.2.6.8 and 6.1.1.4'
W W -5.4734 5.5774 'International Tables Vol C Tables 4.2.6.8 and 6.1.1.4'

loop_
_exptl_crystal_face_index_h
_exptl_crystal_face_index_k
_exptl_crystal_face_index_l
_exptl_crystal_face_perp_dist
4 -3 -8 0.0357
-4 3 8 0.0357
3 -5 -5 0.0741
4 1 -8 0.0552
-4 0 8 0.0491
-6 3 -4 0.0386
6 -5 2 0.0082
4 3 4 0.0352
0 1 9 0.0231
1 -1 9 0.0228

loop_
_geom_angle_atom_site_label_1
_geom_angle_atom_site_label_2
_geom_angle_atom_site_label_3
_geom_angle
_geom_angle_site_symmetry_1
_geom_angle_site_symmetry_3
_geom_angle_publ_flag
N5 W1 N3 81.92(10) . . ?
N5 W1 N1 82.09(10) . . ?
N3 W1 N1 81.16(10) . . ?
C1 W1 N5 103.27(12) . . ?
C1 W1 N3 105.39(13) . . ?
C1 W1 N1 171.93(12) . . ?
C1 W1 C3 84.42(15) . . ?
C1 W1 C2 84.66(15) . . ?
C3 W1 N5 172.10(13) . . ?
C3 W1 N3 94.40(12) . . ?
C3 W1 N1 90.46(13) . . ?
C3 W1 C2 86.21(15) . . ?
C2 W1 N5 96.20(13) . . ?
C2 W1 N3 169.95(13) . . ?
C2 W1 N1 88.80(13) . . ?
C4 As1 C1 96.39(15) . . ?
C4 As1 C15 96.47(16) . . ?
C15 As1 C1 98.95(14) . . ?
N5 N6 B1 119.9(3) . . ?
C29 N6 N5 109.5(3) . . ?
C29 N6 B1 130.5(3) . . ?
N6 N5 W1 121.14(19) . . ?
C27 N5 W1 131.1(2) . . ?
C27 N5 N6 107.1(3) . . ?
N3 N4 B1 119.8(3) . . ?
C24 N4 N3 109.7(3) . . ?
C24 N4 B1 130.2(3) . . ?
N1 N2 B1 120.6(3) . . ?
C19 N2 N1 110.2(3) . . ?
C19 N2 B1 129.2(3) . . ?
N4 N3 W1 121.06(19) . . ?
C22 N3 W1 131.6(2) . . ?
C22 N3 N4 107.2(3) . . ?
C9 N7 H7 118(3) . . ?
C10 N7 C9 128.1(3) . . ?
C10 N7 H7 113(3) . . ?
W1 C1 As1 168.2(2) . . ?
N2 N1 W1 118.4(2) . . ?
C17 N1 W1 134.2(3) . . ?
C17 N1 N2 106.6(3) . . ?
O2 C3 W1 176.9(3) . . ?
C27 C28 H28 126.8 . . ?
C29 C28 H28 126.8 . . ?
C29 C28 C27 106.4(3) . . ?
O1 C2 W1 176.3(3) . . ?
N5 C27 C28 109.2(3) . . ?
N5 C27 C26 122.5(3) . . ?
C28 C27 C26 128.3(3) . . ?
N4 C24 C23 107.2(3) . . ?
N4 C24 C25 122.9(3) . . ?
C23 C24 C25 129.9(3) . . ?
N6 C29 C28 107.8(3) . . ?
N6 C29 C30 122.8(3) . . ?
C28 C29 C30 129.5(3) . . ?
C24 C23 H23 126.6 . . ?
C24 C23 C22 106.9(3) . . ?
C22 C23 H23 126.6 . . ?
C15 C14 H14 118.9 . . ?
C15 C14 C13 122.1(4) . . ?
C13 C14 H14 118.9 . . ?
C27 C26 H26A 109.5 . . ?
C27 C26 H26B 109.5 . . ?
C27 C26 H26C 109.5 . . ?
H26A C26 H26B 109.5 . . ?
H26A C26 H26C 109.5 . . ?
H26B C26 H26C 109.5 . . ?
N7 C9 C8 118.0(4) . . ?
C4 C9 N7 123.4(3) . . ?
C4 C9 C8 118.6(4) . . ?
N2 C19 C18 107.4(3) . . ?
N2 C19 C20 123.8(4) . . ?
C18 C19 C20 128.8(4) . . ?
C19 C18 H18 126.7 . . ?
C19 C18 C17 106.5(3) . . ?
C17 C18 H18 126.7 . . ?
N3 C22 C23 109.0(3) . . ?
N3 C22 C21 121.8(3) . . ?
C23 C22 C21 129.1(3) . . ?
C9 C4 As1 122.2(3) . . ?
C9 C4 C5 119.8(4) . . ?
C5 C4 As1 117.8(3) . . ?
N1 C17 C18 109.3(3) . . ?
N1 C17 C16 122.8(4) . . ?
C18 C17 C16 128.0(3) . . ?
C17 C16 H16A 109.5 . . ?
C17 C16 H16B 109.5 . . ?
C17 C16 H16C 109.5 . . ?
H16A C16 H16B 109.5 . . ?
H16A C16 H16C 109.5 . . ?
H16B C16 H16C 109.5 . . ?
C10 C11 H11 119.9 . . ?
C12 C11 H11 119.9 . . ?
C12 C11 C10 120.1(4) . . ?
C14 C15 As1 119.2(3) . . ?
C14 C15 C10 119.2(4) . . ?
C10 C15 As1 121.6(3) . . ?
C4 C5 H5 119.5 . . ?
C6 C5 C4 121.0(4) . . ?
C6 C5 H5 119.5 . . ?
N7 C10 C11 118.2(4) . . ?
N7 C10 C15 123.5(4) . . ?
C15 C10 C11 118.3(4) . . ?
C9 C8 H8 119.5 . . ?
C7 C8 C9 120.9(4) . . ?
C7 C8 H8 119.5 . . ?
C22 C21 H21A 109.5 . . ?
C22 C21 H21B 109.5 . . ?
C22 C21 H21C 109.5 . . ?
H21A C21 H21B 109.5 . . ?
H21A C21 H21C 109.5 . . ?
H21B C21 H21C 109.5 . . ?
N6 B1 N4 107.9(3) . . ?
N6 B1 N2 109.4(3) . . ?
N6 B1 H1 107(2) . . ?
N4 B1 N2 109.2(3) . . ?
N4 B1 H1 107(2) . . ?
N2 B1 H1 116(2) . . ?
C29 C30 H30A 109.5 . . ?
C29 C30 H30B 109.5 . . ?
C29 C30 H30C 109.5 . . ?
H30A C30 H30B 109.5 . . ?
H30A C30 H30C 109.5 . . ?
H30B C30 H30C 109.5 . . ?
C14 C13 H13 121.0 . . ?
C12 C13 C14 118.0(4) . . ?
C12 C13 H13 121.0 . . ?
C24 C25 H25A 109.5 . . ?
C24 C25 H25B 109.5 . . ?
C24 C25 H25C 109.5 . . ?
H25A C25 H25B 109.5 . . ?
H25A C25 H25C 109.5 . . ?
H25B C25 H25C 109.5 . . ?
C11 C12 C13 122.1(4) . . ?
C11 C12 H12 119.0 . . ?
C13 C12 H12 119.0 . . ?
C19 C20 H20A 109.5 . . ?
C19 C20 H20B 109.5 . . ?
C19 C20 H20C 109.5 . . ?
H20A C20 H20B 109.5 . . ?
H20A C20 H20C 109.5 . . ?
H20B C20 H20C 109.5 . . ?
C8 C7 H7A 119.7 . . ?
C8 C7 C6 120.6(4) . . ?
C6 C7 H7A 119.7 . . ?
C5 C6 C7 119.0(4) . . ?
C5 C6 H6 120.5 . . ?
C7 C6 H6 120.5 . . ?

loop_
_geom_bond_atom_site_label_1
_geom_bond_atom_site_label_2
_geom_bond_distance
_geom_bond_site_symmetry_2
_geom_bond_publ_flag
W1 N5 2.213(3) . ?
W1 N3 2.223(3) . ?
W1 C1 1.819(3) . ?
W1 N1 2.299(3) . ?
W1 C3 1.987(4) . ?
W1 C2 1.992(4) . ?
As1 C1 1.948(3) . ?
As1 C4 1.940(4) . ?
As1 C15 1.942(4) . ?
N6 N5 1.367(4) . ?
N6 C29 1.352(4) . ?
N6 B1 1.540(4) . ?
N5 C27 1.342(4) . ?
N4 N3 1.371(4) . ?
N4 C24 1.357(4) . ?
N4 B1 1.544(5) . ?
O2 C3 1.145(5) . ?
N2 N1 1.372(4) . ?
N2 C19 1.347(5) . ?
N2 B1 1.547(5) . ?
N3 C22 1.342(4) . ?
O1 C2 1.146(5) . ?
N7 C9 1.390(5) . ?
N7 C10 1.388(5) . ?
N7 H7 0.91(5) . ?
N1 C17 1.352(4) . ?
C28 H28 0.9300 . ?
C28 C27 1.392(5) . ?
C28 C29 1.374(5) . ?
C27 C26 1.490(5) . ?
C24 C23 1.379(5) . ?
C24 C25 1.490(5) . ?
C29 C30 1.493(5) . ?
C23 H23 0.9300 . ?
C23 C22 1.392(5) . ?
C14 H14 0.9300 . ?
C14 C15 1.372(5) . ?
C14 C13 1.396(6) . ?
C26 H26A 0.9600 . ?
C26 H26B 0.9600 . ?
C26 H26C 0.9600 . ?
C9 C4 1.388(5) . ?
C9 C8 1.407(5) . ?
C19 C18 1.387(6) . ?
C19 C20 1.485(6) . ?
C18 H18 0.9300 . ?
C18 C17 1.389(6) . ?
C22 C21 1.480(5) . ?
C4 C5 1.399(5) . ?
C17 C16 1.486(6) . ?
C16 H16A 0.9600 . ?
C16 H16B 0.9600 . ?
C16 H16C 0.9600 . ?
C11 H11 0.9300 . ?
C11 C10 1.430(6) . ?
C11 C12 1.352(6) . ?
C15 C10 1.402(5) . ?
C5 H5 0.9300 . ?
C5 C6 1.380(6) . ?
C8 H8 0.9300 . ?
C8 C7 1.367(6) . ?
C21 H21A 0.9600 . ?
C21 H21B 0.9600 . ?
C21 H21C 0.9600 . ?
B1 H1 1.08(4) . ?
C30 H30A 0.9600 . ?
C30 H30B 0.9600 . ?
C30 H30C 0.9600 . ?
C13 H13 0.9300 . ?
C13 C12 1.377(7) . ?
C25 H25A 0.9600 . ?
C25 H25B 0.9600 . ?
C25 H25C 0.9600 . ?
C12 H12 0.9300 . ?
C20 H20A 0.9600 . ?
C20 H20B 0.9600 . ?
C20 H20C 0.9600 . ?
C7 H7A 0.9300 . ?
C7 C6 1.392(7) . ?
C6 H6 0.9300 . ?

loop_
_exptl_oxdiff_crystal_face_indexfrac_h
_exptl_oxdiff_crystal_face_indexfrac_k
_exptl_oxdiff_crystal_face_indexfrac_l
_exptl_oxdiff_crystal_face_x
_exptl_oxdiff_crystal_face_y
_exptl_oxdiff_crystal_face_z
3.8714 -2.7821 -7.7105 -0.1916 -0.7961 0.5741
-3.8714 2.7821 7.7105 0.1916 0.7961 -0.5741
2.9048 -5.2980 -5.3215 -0.1041 -0.4265 0.8985
3.8002 0.8451 -8.0853 -0.2323 -0.9717 0.0425
-3.9683 0.4176 8.2553 0.2265 0.9455 -0.2338
-5.9264 2.7669 -3.8351 -0.9429 0.3328 -0.0090
6.1988 -5.1213 1.7813 0.8119 -0.3850 0.4389
3.5422 2.5855 3.5008 0.6553 -0.3136 -0.6872
0.1331 0.7518 8.9252 0.7200 0.4945 -0.4869
0.5511 -1.0244 9.3153 0.7974 0.5485 -0.2515
